data_7104865
loop_
_publ_author_name
'Lo, Kenneth Kam-Wing'
'Tsang, Keith Hing-Kit'
'Hui, Wai-Ki'
'Zhu, Nianyong'

_publ_section_title
;
 Luminescent rhenium(I) diimine indole conjugates -- photophysical,
 electrochemical and protein-binding properties
;
_journal_coden_ASTM CHCOFS
_journal_issue 21
_journal_name_full
;
 Chemical Communications (Cambridge, United Kingdom)
;
_journal_page_first 2704
_journal_page_last 2705
_journal_paper_doi 10.1039/b306914a
_journal_year 2003
_chemical_formula_moiety 'C36 H30 F3 O8 Re1 S1'
_chemical_formula_sum 'C36 H31 F3 N5 O7 Re S'
_chemical_formula_weight 920.92
_space_group_IT_number 14
_symmetry_cell_setting monoclinic
_symmetry_space_group_name_Hall '-P 2ybc'
_symmetry_space_group_name_H-M 'P 1 21/c 1'
_atom_sites_solution_hydrogens geom
_atom_sites_solution_primary direct
_atom_sites_solution_secondary difmap
_audit_creation_method SHELXL-97
_cell_angle_alpha 90.00
_cell_angle_beta 97.33(3)
_cell_angle_gamma 90.00
_cell_formula_units_Z 4
_cell_length_a 11.670(2)
_cell_length_b 9.570(2)
_cell_length_c 32.349(7)
_cell_measurement_reflns_used 0
_cell_measurement_temperature 253(2)
_cell_measurement_theta_max 0
_cell_measurement_theta_min 0
_cell_volume 3583.3(12)
_computing_molecular_graphics 'Ortep-3 for Windows (Farrugia, 1997)'
_computing_publication_material 'WinGX publication routines (Farrugia, 1999)'
_computing_structure_refinement 'SHELXL-97 (Sheldrick, 1997)'
_computing_structure_solution 'SHELXS-97 (Sheldrick, 1997)'
_diffrn_ambient_temperature 253(2)
_diffrn_measured_fraction_theta_full 0.895
_diffrn_measured_fraction_theta_max 0.895
_diffrn_radiation_monochromator graphite
_diffrn_radiation_source 'fine-focus sealed tube'
_diffrn_radiation_type MoK\a
_diffrn_radiation_wavelength 0.71069
_diffrn_reflns_av_R_equivalents 0.0625
_diffrn_reflns_av_sigmaI/netI 0.0924
_diffrn_reflns_limit_h_max 13
_diffrn_reflns_limit_h_min -13
_diffrn_reflns_limit_k_max 11
_diffrn_reflns_limit_k_min -11
_diffrn_reflns_limit_l_max 38
_diffrn_reflns_limit_l_min -38
_diffrn_reflns_number 17513
_diffrn_reflns_theta_full 25.34
_diffrn_reflns_theta_max 25.34
_diffrn_reflns_theta_min 1.76
_exptl_absorpt_coefficient_mu 3.521
_exptl_absorpt_correction_type none
_exptl_crystal_colour yellow
_exptl_crystal_density_diffrn 1.707
_exptl_crystal_density_method 'not measured'
_exptl_crystal_description prism
_exptl_crystal_F_000 1824
_exptl_crystal_size_max 0.2
_exptl_crystal_size_mid 0.2
_exptl_crystal_size_min 0.1
_refine_diff_density_max 0.758
_refine_diff_density_min -0.800
_refine_diff_density_rms 0.101
_refine_ls_extinction_method none
_refine_ls_goodness_of_fit_ref 0.815
_refine_ls_hydrogen_treatment mixed
_refine_ls_matrix_type full
_refine_ls_number_parameters 486
_refine_ls_number_reflns 5870
_refine_ls_number_restraints 0
_refine_ls_restrained_S_all 0.815
_refine_ls_R_factor_all 0.0511
_refine_ls_R_factor_gt 0.0331
_refine_ls_shift/su_max 0.003
_refine_ls_shift/su_mean 0.000
_refine_ls_structure_factor_coef Fsqd
_refine_ls_weighting_details 'calc w=1/[\s^2^(Fo^2^)+(0.0000P)^2^+0.0000P] where P=(Fo^2^+2Fc^2^)/3'
_refine_ls_weighting_scheme calc
_refine_ls_wR_factor_gt 0.0716
_refine_ls_wR_factor_ref 0.0754
_reflns_number_gt 4152
_reflns_number_total 5870
_reflns_threshold_expression >2sigma(I)
_cod_data_source_file b306914a.txt
_cod_data_source_block mar785
_cod_original_sg_symbol_H-M 'P 21/c'
_cod_database_code 7104865

loop_
_symmetry_equiv_pos_as_xyz
'x, y, z'
'-x, y+1/2, -z+1/2'
'-x, -y, -z'
'x, -y-1/2, z-1/2'

loop_
_atom_site_label
_atom_site_type_symbol
_atom_site_fract_x
_atom_site_fract_y
_atom_site_fract_z
_atom_site_U_iso_or_equiv
_atom_site_adp_type
_atom_site_occupancy
_atom_site_symmetry_multiplicity
_atom_site_calc_flag
_atom_site_refinement_flags
_atom_site_disorder_assembly
_atom_site_disorder_group
Re1 Re 0.124928(17) 0.23528(2) 0.431948(6) 0.03455(8) Uani 1 1 d . . .
O1 O 0.2683(4) 0.4403(4) 0.49033(11) 0.0575(12) Uani 1 1 d . . .
O2 O -0.0269(4) 0.2147(5) 0.50244(13) 0.0656(12) Uani 1 1 d . . .
O3 O -0.0254(4) 0.4836(5) 0.39745(15) 0.0769(16) Uani 1 1 d . . .
N1 N 0.2456(4) 0.2322(4) 0.38579(12) 0.0376(10) Uani 1 1 d . . .
N2 N 0.2428(3) 0.0628(4) 0.45075(11) 0.0335(10) Uani 1 1 d . . .
N3 N 0.0198(3) 0.0794(4) 0.39095(11) 0.0357(10) Uani 1 1 d . . .
N4 N -0.2353(4) -0.3135(5) 0.38546(12) 0.0396(11) Uani 1 1 d . . .
N5 N -0.5824(5) -0.2322(5) 0.31081(13) 0.0524(13) Uani 1 1 d . . .
H5 H -0.5988 -0.1752 0.2903 0.063 Uiso 1 1 calc R . .
C1 C 0.2168(5) 0.3634(6) 0.46810(16) 0.0462(14) Uani 1 1 d . . .
C2 C 0.0302(5) 0.2216(5) 0.47490(17) 0.0438(14) Uani 1 1 d . . .
C3 C 0.0298(5) 0.3900(6) 0.41016(17) 0.0512(15) Uani 1 1 d . . .
C4 C 0.2444(5) 0.3152(6) 0.35272(14) 0.0469(15) Uani 1 1 d . . .
H4 H 0.1862 0.3819 0.3483 0.056 Uiso 1 1 calc R . .
C5 C 0.3248(6) 0.3092(6) 0.32416(15) 0.0505(16) Uani 1 1 d . . .
C6 C 0.4158(6) 0.2155(6) 0.33148(16) 0.0527(16) Uani 1 1 d . . .
C7 C 0.4198(5) 0.1261(6) 0.36710(15) 0.0474(15) Uani 1 1 d . . .
C8 C 0.3331(4) 0.1368(5) 0.39217(14) 0.0369(12) Uani 1 1 d . . .
C9 C 0.3308(4) 0.0467(5) 0.42790(14) 0.0359(12) Uani 1 1 d . . .
C10 C 0.4197(4) -0.0499(6) 0.43828(16) 0.0432(13) Uani 1 1 d . . .
C11 C 0.4145(5) -0.1348(5) 0.47444(16) 0.0439(14) Uani 1 1 d . . .
C12 C 0.3231(5) -0.1183(5) 0.49637(15) 0.0439(14) Uani 1 1 d . . .
C13 C 0.2396(4) -0.0172(5) 0.48403(13) 0.0348(12) Uani 1 1 d . . .
H13 H 0.1790 -0.0054 0.4998 0.042 Uiso 1 1 calc R . .
C14 C 0.5094(5) 0.0257(6) 0.37794(18) 0.0575(17) Uani 1 1 d . . .
H14 H 0.5686 0.0171 0.3614 0.069 Uiso 1 1 calc R . .
C15 C 0.5098(5) -0.0571(6) 0.41187(18) 0.0532(16) Uani 1 1 d . . .
H15 H 0.5699 -0.1203 0.4183 0.064 Uiso 1 1 calc R . .
C16 C 0.3072(6) 0.4047(6) 0.28646(16) 0.073(2) Uani 1 1 d . . .
H16A H 0.3767 0.4569 0.2847 0.109 Uiso 1 1 calc R . .
H16B H 0.2448 0.4680 0.2891 0.109 Uiso 1 1 calc R . .
H16C H 0.2891 0.3496 0.2617 0.109 Uiso 1 1 calc R . .
C17 C 0.5063(6) 0.2035(7) 0.30236(19) 0.081(2) Uani 1 1 d . . .
H17A H 0.4887 0.1253 0.2840 0.121 Uiso 1 1 calc R . .
H17B H 0.5807 0.1899 0.3183 0.121 Uiso 1 1 calc R . .
H17C H 0.5073 0.2875 0.2862 0.121 Uiso 1 1 calc R . .
C18 C 0.5088(5) -0.2395(5) 0.4879(2) 0.0612(18) Uani 1 1 d . . .
H18A H 0.5177 -0.2491 0.5176 0.092 Uiso 1 1 calc R . .
H18B H 0.5802 -0.2075 0.4793 0.092 Uiso 1 1 calc R . .
H18C H 0.4886 -0.3282 0.4752 0.092 Uiso 1 1 calc R . .
C19 C 0.3079(5) -0.2050(6) 0.53431(17) 0.0580(17) Uani 1 1 d . . .
H19A H 0.2934 -0.3004 0.5261 0.087 Uiso 1 1 calc R . .
H19B H 0.2438 -0.1697 0.5470 0.087 Uiso 1 1 calc R . .
H19C H 0.3769 -0.2000 0.5539 0.087 Uiso 1 1 calc R . .
C20 C -0.0484(4) -0.0128(5) 0.40697(14) 0.0355(12) Uani 1 1 d . . .
H20 H -0.0471 -0.0153 0.4358 0.043 Uiso 1 1 calc R . .
C21 C -0.1208(4) -0.1046(5) 0.38325(14) 0.0377(12) Uani 1 1 d . . .
C22 C -0.1199(5) -0.1007(6) 0.34045(15) 0.0476(15) Uani 1 1 d . . .
H22 H -0.1679 -0.1597 0.3232 0.057 Uiso 1 1 calc R . .
C23 C -0.0478(5) -0.0089(6) 0.32368(15) 0.0545(16) Uani 1 1 d . . .
H23 H -0.0459 -0.0065 0.2950 0.065 Uiso 1 1 calc R . .
C24 C 0.0210(5) 0.0787(6) 0.34924(14) 0.0460(14) Uani 1 1 d . . .
H24 H 0.0701 0.1396 0.3376 0.055 Uiso 1 1 calc R . .
C25 C -0.1929(4) -0.1995(5) 0.40574(14) 0.0357(12) Uani 1 1 d . . .
C26 C -0.3019(4) -0.4195(5) 0.40405(15) 0.0410(13) Uani 1 1 d . . .
H26A H -0.3402 -0.3773 0.4259 0.049 Uiso 1 1 calc R . .
H26B H -0.2502 -0.4913 0.4167 0.049 Uiso 1 1 calc R . .
C27 C -0.3921(4) -0.4858(5) 0.37161(15) 0.0455(14) Uani 1 1 d . . .
H27A H -0.3532 -0.5239 0.3494 0.055 Uiso 1 1 calc R . .
H27B H -0.4280 -0.5630 0.3845 0.055 Uiso 1 1 calc R . .
C28 C -0.4841(5) -0.3889(6) 0.35317(15) 0.0427(13) Uani 1 1 d . . .
C29 C -0.4826(5) -0.3101(6) 0.31853(16) 0.0527(15) Uani 1 1 d . . .
H29 H -0.4225 -0.3086 0.3022 0.063 Uiso 1 1 calc R . .
C30 C -0.5922(4) -0.3594(5) 0.36876(14) 0.0377(13) Uani 1 1 d . . .
C31 C -0.6511(5) -0.2605(6) 0.34114(17) 0.0488(15) Uani 1 1 d . . .
C32 C -0.7572(5) -0.2071(6) 0.34649(17) 0.0541(17) Uani 1 1 d . . .
H32 H -0.7938 -0.1421 0.3279 0.065 Uiso 1 1 calc R . .
C33 C -0.8085(5) -0.2533(5) 0.38059(18) 0.0539(15) Uani 1 1 d . . .
H33 H -0.8806 -0.2196 0.3851 0.065 Uiso 1 1 calc R . .
C34 C -0.7506(5) -0.3512(6) 0.40802(17) 0.0498(15) Uani 1 1 d . . .
H34 H -0.7854 -0.3811 0.4308 0.060 Uiso 1 1 calc R . .
C35 C -0.6457(5) -0.4039(5) 0.40257(15) 0.0441(14) Uani 1 1 d . . .
H35 H -0.6098 -0.4691 0.4212 0.053 Uiso 1 1 calc R . .
S1 S 0.21574(15) 0.01947(16) 0.23637(4) 0.0519(4) Uani 1 1 d . . .
O7 O 0.2051(4) 0.1166(4) 0.20314(11) 0.0751(14) Uani 1 1 d . . .
O5 O 0.3291(4) -0.0417(5) 0.24462(13) 0.0780(15) Uani 1 1 d . . .
O6 O 0.1639(5) 0.0592(5) 0.27263(12) 0.0825(16) Uani 1 1 d . . .
C36 C 0.1300(9) -0.1275(9) 0.2162(2) 0.092(3) Uani 1 1 d . . .
F1 F 0.1660(6) -0.1748(6) 0.18130(14) 0.127(2) Uani 1 1 d . . .
F2 F 0.0222(4) -0.0930(7) 0.20658(19) 0.154(3) Uani 1 1 d . . .
F3 F 0.1352(7) -0.2301(5) 0.24311(17) 0.157(3) Uani 1 1 d . . .
O4 O -0.2141(3) -0.1709(4) 0.44122(10) 0.0552(11) Uani 1 1 d . . .
H1 H -0.208(4) -0.331(5) 0.3636(14) 0.036(15) Uiso 1 1 d . . .

loop_
_atom_site_aniso_label
_atom_site_aniso_U_11
_atom_site_aniso_U_22
_atom_site_aniso_U_33
_atom_site_aniso_U_23
_atom_site_aniso_U_13
_atom_site_aniso_U_12
Re1 0.03339(11) 0.03512(14) 0.03447(11) -0.00089(9) 0.00177(8) -0.00259(10)
O1 0.071(3) 0.048(3) 0.048(2) -0.0042(18) -0.013(2) -0.017(2)
O2 0.056(3) 0.088(4) 0.056(2) -0.002(2) 0.017(2) -0.009(2)
O3 0.061(3) 0.055(3) 0.110(4) 0.017(3) -0.007(3) 0.021(2)
N1 0.037(2) 0.040(3) 0.035(2) -0.0017(18) 0.0013(18) -0.009(2)
N2 0.039(2) 0.025(2) 0.035(2) -0.0049(16) 0.0009(19) -0.0001(19)
N3 0.034(2) 0.037(3) 0.034(2) -0.0067(17) -0.0021(19) -0.005(2)
N4 0.047(3) 0.041(3) 0.032(2) -0.0042(18) 0.011(2) -0.010(2)
N5 0.059(3) 0.058(4) 0.042(2) 0.012(2) 0.012(2) 0.005(3)
C1 0.038(3) 0.049(4) 0.052(3) 0.006(3) 0.007(3) 0.006(3)
C2 0.045(3) 0.038(4) 0.045(3) -0.005(2) -0.006(3) -0.003(3)
C3 0.051(4) 0.046(4) 0.055(3) -0.006(3) 0.003(3) -0.004(3)
C4 0.062(4) 0.043(4) 0.033(3) 0.003(2) -0.003(3) -0.022(3)
C5 0.069(4) 0.051(4) 0.032(3) -0.004(2) 0.006(3) -0.030(3)
C6 0.060(4) 0.062(4) 0.040(3) -0.018(3) 0.022(3) -0.030(3)
C7 0.050(4) 0.055(4) 0.038(3) -0.013(2) 0.009(3) -0.018(3)
C8 0.035(3) 0.041(4) 0.035(2) -0.006(2) 0.007(2) -0.013(2)
C9 0.032(3) 0.037(3) 0.039(3) -0.011(2) 0.005(2) -0.009(2)
C10 0.033(3) 0.041(4) 0.054(3) -0.010(2) -0.001(3) -0.002(2)
C11 0.043(3) 0.035(4) 0.050(3) -0.012(2) -0.008(3) 0.003(3)
C12 0.048(3) 0.037(4) 0.043(3) -0.005(2) -0.009(3) -0.011(3)
C13 0.039(3) 0.032(3) 0.034(2) 0.000(2) 0.007(2) -0.002(2)
C14 0.046(4) 0.073(5) 0.057(4) -0.022(3) 0.021(3) -0.019(3)
C15 0.037(3) 0.053(4) 0.069(4) -0.015(3) 0.001(3) -0.001(3)
C16 0.109(6) 0.072(5) 0.039(3) 0.011(3) 0.018(3) -0.035(4)
C17 0.082(5) 0.107(6) 0.060(4) -0.018(4) 0.036(4) -0.034(5)
C18 0.051(3) 0.054(4) 0.074(4) -0.011(3) -0.008(3) 0.015(3)
C19 0.066(4) 0.048(4) 0.056(3) 0.009(3) -0.007(3) 0.003(3)
C20 0.034(3) 0.036(3) 0.036(2) 0.000(2) 0.002(2) -0.001(2)
C21 0.036(3) 0.037(3) 0.039(3) -0.005(2) 0.002(2) 0.003(2)
C22 0.048(3) 0.058(4) 0.036(3) -0.009(2) 0.001(2) -0.019(3)
C23 0.059(4) 0.070(5) 0.034(3) -0.001(2) 0.003(3) -0.021(3)
C24 0.048(3) 0.058(4) 0.032(3) -0.002(2) 0.005(2) -0.012(3)
C25 0.030(3) 0.038(3) 0.038(3) -0.007(2) 0.000(2) 0.002(2)
C26 0.041(3) 0.038(3) 0.044(3) 0.000(2) 0.005(2) -0.006(3)
C27 0.044(3) 0.041(4) 0.052(3) -0.001(2) 0.007(3) -0.006(3)
C28 0.042(3) 0.046(4) 0.039(3) -0.003(2) 0.004(2) -0.008(3)
C29 0.046(4) 0.065(4) 0.047(3) 0.000(3) 0.008(3) 0.001(3)
C30 0.037(3) 0.035(3) 0.040(3) -0.005(2) 0.002(2) -0.006(2)
C31 0.047(3) 0.047(4) 0.051(3) 0.006(3) 0.002(3) -0.001(3)
C32 0.054(4) 0.065(4) 0.042(3) 0.006(3) 0.001(3) 0.008(3)
C33 0.049(3) 0.052(4) 0.062(3) -0.003(3) 0.011(3) 0.001(3)
C34 0.051(4) 0.044(4) 0.055(3) 0.001(3) 0.011(3) -0.009(3)
C35 0.049(3) 0.038(4) 0.044(3) -0.003(2) -0.001(3) -0.003(3)
S1 0.0625(10) 0.0530(11) 0.0410(7) 0.0099(6) 0.0093(7) -0.0044(8)
O7 0.099(4) 0.072(3) 0.058(2) 0.032(2) 0.024(2) 0.016(3)
O5 0.066(3) 0.086(4) 0.079(3) 0.021(2) -0.003(3) 0.011(3)
O6 0.112(4) 0.086(4) 0.057(3) -0.007(2) 0.040(3) -0.023(3)
C36 0.118(8) 0.098(7) 0.059(4) 0.002(4) 0.005(5) -0.040(6)
F1 0.164(6) 0.136(4) 0.083(3) -0.042(3) 0.020(3) -0.046(4)
F2 0.063(3) 0.254(7) 0.140(5) -0.026(4) -0.002(4) -0.042(4)
F3 0.251(8) 0.112(5) 0.103(4) 0.010(3) 0.001(5) -0.102(5)
O4 0.057(3) 0.071(3) 0.040(2) -0.0134(18) 0.0172(18) -0.021(2)

loop_
_atom_type_symbol
_atom_type_description
_atom_type_scat_dispersion_real
_atom_type_scat_dispersion_imag
_atom_type_scat_source
Re Re -1.0185 7.2310 'International Tables Vol C Tables 4.2.6.8 and 6.1.1.4'
O O 0.0106 0.0060 'International Tables Vol C Tables 4.2.6.8 and 6.1.1.4'
N N 0.0061 0.0033 'International Tables Vol C Tables 4.2.6.8 and 6.1.1.4'
C C 0.0033 0.0016 'International Tables Vol C Tables 4.2.6.8 and 6.1.1.4'
S S 0.1246 0.1234 'International Tables Vol C Tables 4.2.6.8 and 6.1.1.4'
F F 0.0171 0.0103 'International Tables Vol C Tables 4.2.6.8 and 6.1.1.4'
H H 0.0000 0.0000 'International Tables Vol C Tables 4.2.6.8 and 6.1.1.4'

loop_
_geom_angle_atom_site_label_1
_geom_angle_atom_site_label_2
_geom_angle_atom_site_label_3
_geom_angle
_geom_angle_site_symmetry_1
_geom_angle_site_symmetry_3
_geom_angle_publ_flag
C2 Re1 C1 86.0(2) . . ?
C2 Re1 C3 87.6(2) . . ?
C1 Re1 C3 89.0(2) . . ?
C2 Re1 N1 173.62(18) . . ?
C1 Re1 N1 93.8(2) . . ?
C3 Re1 N1 98.8(2) . . ?
C2 Re1 N2 98.61(19) . . ?
C1 Re1 N2 91.73(18) . . ?
C3 Re1 N2 173.8(2) . . ?
N1 Re1 N2 75.02(15) . . ?
C2 Re1 N3 93.50(18) . . ?
C1 Re1 N3 178.12(18) . . ?
C3 Re1 N3 92.78(19) . . ?
N1 Re1 N3 86.49(15) . . ?
N2 Re1 N3 86.55(14) . . ?
C4 N1 C8 116.8(5) . . ?
C4 N1 Re1 127.0(4) . . ?
C8 N1 Re1 116.2(3) . . ?
C13 N2 C9 118.8(4) . . ?
C13 N2 Re1 125.4(4) . . ?
C9 N2 Re1 115.5(3) . . ?
C20 N3 C24 117.8(4) . . ?
C20 N3 Re1 121.0(3) . . ?
C24 N3 Re1 121.1(4) . . ?
C25 N4 C26 123.4(4) . . ?
C31 N5 C29 108.7(4) . . ?
O1 C1 Re1 177.7(5) . . ?
O2 C2 Re1 178.3(5) . . ?
O3 C3 Re1 178.9(5) . . ?
N1 C4 C5 124.6(6) . . ?
C6 C5 C4 118.5(5) . . ?
C6 C5 C16 123.2(6) . . ?
C4 C5 C16 118.3(6) . . ?
C5 C6 C7 118.0(6) . . ?
C5 C6 C17 121.7(6) . . ?
C7 C6 C17 120.2(6) . . ?
C8 C7 C14 118.3(5) . . ?
C8 C7 C6 118.5(6) . . ?
C14 C7 C6 123.2(6) . . ?
N1 C8 C7 123.5(5) . . ?
N1 C8 C9 115.5(5) . . ?
C7 C8 C9 121.1(5) . . ?
N2 C9 C10 122.5(5) . . ?
N2 C9 C8 117.6(5) . . ?
C10 C9 C8 119.9(5) . . ?
C9 C10 C11 117.6(5) . . ?
C9 C10 C15 117.7(5) . . ?
C11 C10 C15 124.7(5) . . ?
C12 C11 C10 118.5(5) . . ?
C12 C11 C18 121.1(5) . . ?
C10 C11 C18 120.4(6) . . ?
C11 C12 C13 119.7(5) . . ?
C11 C12 C19 122.7(5) . . ?
C13 C12 C19 117.6(6) . . ?
N2 C13 C12 122.8(5) . . ?
C15 C14 C7 121.2(6) . . ?
C14 C15 C10 121.8(6) . . ?
N3 C20 C21 123.8(5) . . ?
C20 C21 C22 117.1(5) . . ?
C20 C21 C25 117.4(4) . . ?
C22 C21 C25 125.5(4) . . ?
C23 C22 C21 119.6(4) . . ?
C24 C23 C22 119.7(5) . . ?
N3 C24 C23 121.9(5) . . ?
O4 C25 N4 122.2(5) . . ?
O4 C25 C21 120.8(4) . . ?
N4 C25 C21 117.1(4) . . ?
N4 C26 C27 111.4(4) . . ?
C28 C27 C26 114.6(4) . . ?
C29 C28 C30 106.5(5) . . ?
C29 C28 C27 126.6(6) . . ?
C30 C28 C27 126.9(5) . . ?
C28 C29 N5 110.6(6) . . ?
C35 C30 C31 117.9(5) . . ?
C35 C30 C28 135.5(5) . . ?
C31 C30 C28 106.6(5) . . ?
C32 C31 N5 129.5(5) . . ?
C32 C31 C30 122.9(6) . . ?
N5 C31 C30 107.6(5) . . ?
C31 C32 C33 117.9(5) . . ?
C32 C33 C34 119.4(6) . . ?
C35 C34 C33 122.4(6) . . ?
C34 C35 C30 119.4(5) . . ?
O7 S1 O6 116.2(3) . . ?
O7 S1 O5 113.4(3) . . ?
O6 S1 O5 115.4(3) . . ?
O7 S1 C36 104.3(3) . . ?
O6 S1 C36 103.4(4) . . ?
O5 S1 C36 101.8(4) . . ?
F2 C36 F3 108.1(9) . . ?
F2 C36 F1 106.6(6) . . ?
F3 C36 F1 108.4(8) . . ?
F2 C36 S1 111.3(7) . . ?
F3 C36 S1 111.6(5) . . ?
F1 C36 S1 110.6(7) . . ?

loop_
_geom_bond_atom_site_label_1
_geom_bond_atom_site_label_2
_geom_bond_distance
_geom_bond_site_symmetry_2
_geom_bond_publ_flag
Re1 C2 1.888(7) . ?
Re1 C1 1.924(6) . ?
Re1 C3 1.930(6) . ?
Re1 N1 2.179(5) . ?
Re1 N2 2.185(4) . ?
Re1 N3 2.253(3) . ?
O1 C1 1.144(6) . ?
O2 C2 1.180(8) . ?
O3 C3 1.148(6) . ?
N1 C4 1.331(6) . ?
N1 C8 1.366(6) . ?
N2 C13 1.325(6) . ?
N2 C9 1.349(7) . ?
N3 C20 1.336(6) . ?
N3 C24 1.351(6) . ?
N4 C25 1.335(6) . ?
N4 C26 1.454(6) . ?
N5 C31 1.371(9) . ?
N5 C29 1.379(7) . ?
C4 C5 1.399(9) . ?
C5 C6 1.387(9) . ?
C5 C16 1.517(7) . ?
C6 C7 1.432(8) . ?
C6 C17 1.507(8) . ?
C7 C8 1.379(8) . ?
C7 C14 1.430(8) . ?
C8 C9 1.445(7) . ?
C9 C10 1.397(7) . ?
C10 C11 1.432(8) . ?
C10 C15 1.439(8) . ?
C11 C12 1.363(8) . ?
C11 C18 1.511(6) . ?
C12 C13 1.395(6) . ?
C12 C19 1.511(7) . ?
C14 C15 1.353(8) . ?
C20 C21 1.382(6) . ?
C21 C22 1.386(7) . ?
C21 C25 1.489(7) . ?
C22 C23 1.375(7) . ?
C23 C24 1.364(6) . ?
C25 O4 1.235(6) . ?
C26 C27 1.527(6) . ?
C27 C28 1.484(6) . ?
C28 C29 1.353(7) . ?
C28 C30 1.445(7) . ?
C30 C35 1.393(8) . ?
C30 C31 1.418(7) . ?
C31 C32 1.371(9) . ?
C32 C33 1.393(9) . ?
C33 C34 1.403(7) . ?
C34 C35 1.356(7) . ?
S1 O7 1.415(4) . ?
S1 O6 1.437(5) . ?
S1 O5 1.441(4) . ?
S1 C36 1.800(8) . ?
C36 F2 1.299(11) . ?
C36 F3 1.309(8) . ?
C36 F1 1.332(11) . ?
